data_4315399
loop_
_publ_author_name
'Marcin Kozie\/l'
'Robert Pe\/lka'
'Micha\/l Rams'
'Wojciech Nitek'
'Barbara Sieklucka'

_publ_section_title
;
 Magnetic Properties versus Network Dimensionality of Cerium(III)
 Octacyanotungstate(V) Compounds
;
_journal_name_full 'Inorganic Chemistry'
_journal_page_first 4268
_journal_page_last 4277
_journal_paper_doi 10.1021/ic100158g
_journal_volume 49
_journal_year 2010
_chemical_compound_source 'synthesis as described'
_chemical_formula_moiety 'C48 H70 Ce2 N28 O12 W2'
_chemical_formula_sum 'C48 H62 Ce2 N28 O12 W2'
_chemical_formula_weight 1870.64
_chemical_name_common mk109
_chemical_name_systematic
;
 ?
;
_space_group_IT_number 14
_symmetry_cell_setting monoclinic
_symmetry_Int_Tables_number 14
_symmetry_space_group_name_Hall '-P 2ybc'
_symmetry_space_group_name_H-M 'P 1 21/c 1'
_atom_sites_solution_hydrogens geom
_atom_sites_solution_primary direct
_atom_sites_solution_secondary difmap
_audit_conform_dict_location ftp://ftp.iucr.org/pub/cif_core.dic
_audit_conform_dict_name cif_core.dic
_audit_conform_dict_version 2.3
_audit_creation_date 2010-01-15T13:59:18-00:00
_audit_creation_method 'WinGX routine CIF_UPDATE'
_cell_angle_alpha 90
_cell_angle_beta 117.424(16)
_cell_angle_gamma 90
_cell_formula_units_Z 2
_cell_length_a 10.673(5)
_cell_length_b 19.808(5)
_cell_length_c 19.284(5)
_cell_measurement_reflns_used 27228
_cell_measurement_temperature 293(2)
_cell_measurement_theta_max 34.972
_cell_measurement_theta_min 0.998
_cell_measurement_wavelength 0.71073
_cell_volume 3619(2)
_computing_cell_refinement 'HKL Scalepack (Otwinowski & Minor 1997)'
_computing_data_collection 'Collect (Nonius BV, 1997-2000)'
_computing_data_reduction 'HKL Denzo and Scalepack (Otwinowski & Minor 1997)'
_computing_molecular_graphics 'Ortep-3 for Windows (Farrugia, 1997)'
_computing_publication_material 'WinGX publication routines (Farrugia, 1999)'
_computing_structure_refinement 'SHELXL-97 (Sheldrick, 1997)'
_computing_structure_solution 'SHELXS-86 (Sheldrick, 1986)'
_diffrn_ambient_temperature 293(2)
_diffrn_detector_area_resol_mean 9
_diffrn_measured_fraction_theta_full 0.995
_diffrn_measured_fraction_theta_max 0.995
_diffrn_measurement_device '95mm CCD camera on \k-goniostat'
_diffrn_measurement_device_type KappaCCD
_diffrn_measurement_method CCD
_diffrn_orient_matrix_type 'by Nonius Collect from scalepack cell'
_diffrn_orient_matrix_UB_11 0.0258268
_diffrn_orient_matrix_UB_12 -0.0900623
_diffrn_orient_matrix_UB_13 0.0098008
_diffrn_orient_matrix_UB_21 -0.0049231
_diffrn_orient_matrix_UB_22 0.0040381
_diffrn_orient_matrix_UB_23 0.0500805
_diffrn_orient_matrix_UB_31 -0.0539231
_diffrn_orient_matrix_UB_32 -0.0222062
_diffrn_orient_matrix_UB_33 -0.0035103
_diffrn_radiation_monochromator graphite
_diffrn_radiation_probe x-ray
_diffrn_radiation_type MoK\a
_diffrn_radiation_wavelength 0.71069
_diffrn_reflns_av_R_equivalents 0.0472
_diffrn_reflns_av_unetI/netI 0.0521
_diffrn_reflns_limit_h_max 17
_diffrn_reflns_limit_h_min -16
_diffrn_reflns_limit_k_max 31
_diffrn_reflns_limit_k_min -20
_diffrn_reflns_limit_l_max 31
_diffrn_reflns_limit_l_min -31
_diffrn_reflns_number 46658
_diffrn_reflns_theta_full 34.98
_diffrn_reflns_theta_max 34.98
_diffrn_reflns_theta_min 2.18
_exptl_absorpt_coefficient_mu 4.473
_exptl_absorpt_correction_T_max 0.4998
_exptl_absorpt_correction_T_min 0.3673
_exptl_absorpt_correction_type multi-scan
_exptl_absorpt_process_details '(DENZO-SMN; Otwinowski & Minor, 1997)'
_exptl_crystal_colour red
_exptl_crystal_density_diffrn 1.717
_exptl_crystal_density_method 'not measured'
_exptl_crystal_description prism
_exptl_crystal_F_000 1811
_exptl_crystal_size_max 0.28
_exptl_crystal_size_mid 0.25
_exptl_crystal_size_min 0.18
_refine_diff_density_max 1.869
_refine_diff_density_min -1.436
_refine_diff_density_rms 0.154
_refine_ls_extinction_coef 0.00046(6)
_refine_ls_extinction_expression Fc^*^=kFc[1+0.001xFc^2^\l^3^/sin(2\q)]^-1/4^
_refine_ls_extinction_method SHELXL
_refine_ls_goodness_of_fit_ref 1.081
_refine_ls_hydrogen_treatment mixed
_refine_ls_matrix_type full
_refine_ls_number_parameters 424
_refine_ls_number_reflns 15841
_refine_ls_number_restraints 0
_refine_ls_restrained_S_all 1.081
_refine_ls_R_factor_all 0.0543
_refine_ls_R_factor_gt 0.0354
_refine_ls_shift/su_max 0.004
_refine_ls_shift/su_mean 0
_refine_ls_structure_factor_coef Fsqd
_refine_ls_weighting_details 'calc w=1/[\s^2^(Fo^2^)+(0.0287P)^2^+4.4013P] where P=(Fo^2^+2Fc^2^)/3'
_refine_ls_weighting_scheme calc
_refine_ls_wR_factor_gt 0.0753
_refine_ls_wR_factor_ref 0.0826
_reflns_number_gt 12421
_reflns_number_total 15841
_reflns_threshold_expression >2sigma(I)
_cod_data_source_file ic100158g_si_003.cif
_cod_data_source_block mk109
_cod_depositor_comments
;
The following automatic conversions were performed:

'_exptl_absorpt_correction_type' value 'Multi-scan' changed to
'multi-scan' according to the built-in table from CIF Core dictionary
named 'cif_core.dic' version 2.4.1 from 2010-06-29.

Automatic conversion script
Id: cif_fix_values 1646 2011-03-28 12:23:43Z adriana 
;
_cod_original_sg_symbol_Hall '-P 2yn'
_cod_database_code 4315399

loop_
_symmetry_equiv_pos_as_xyz
'x, y, z'
'-x, y+1/2, -z+1/2'
'-x, -y, -z'
'x, -y-1/2, z-1/2'

loop_
_atom_site_label
_atom_site_type_symbol
_atom_site_fract_x
_atom_site_fract_y
_atom_site_fract_z
_atom_site_U_iso_or_equiv
_atom_site_adp_type
_atom_site_occupancy
_atom_site_symmetry_multiplicity
_atom_site_calc_flag
_atom_site_refinement_flags
_atom_site_disorder_assembly
_atom_site_disorder_group
W1 W 0.205806(11) -0.174208(6) 0.245429(6) 0.02720(3) Uani 1 1 d . . .
Ce2 Ce 0.212150(16) 0.102920(8) 0.362648(9) 0.02788(4) Uani 1 1 d . . .
N1 N 0.2111(4) -0.01701(14) 0.30534(18) 0.0447(7) Uani 1 1 d . . .
C1 C 0.2070(4) -0.07103(16) 0.28413(18) 0.0360(6) Uani 1 1 d . . .
C2 C 0.1055(5) -0.17331(18) 0.3203(2) 0.0477(8) Uani 1 1 d . . .
N2 N 0.0502(6) -0.1740(2) 0.3591(3) 0.0762(13) Uani 1 1 d . . .
C3 C 0.0457(4) -0.25180(16) 0.19664(19) 0.0385(6) Uani 1 1 d . . .
N3 N -0.0374(3) -0.29398(15) 0.17128(19) 0.0483(7) Uani 1 1 d . . .
C4 C 0.0185(4) -0.1322(2) 0.1523(2) 0.0550(10) Uani 1 1 d . . .
N4 N -0.0811(5) -0.1109(2) 0.1027(3) 0.0973(18) Uani 1 1 d . . .
C5 C 0.4198(4) -0.1552(2) 0.3329(2) 0.0520(9) Uani 1 1 d . . .
N5 N 0.5321(4) -0.1439(2) 0.3797(3) 0.0844(15) Uani 1 1 d . . .
C6 C 0.2873(4) -0.2642(2) 0.3157(2) 0.0492(8) Uani 1 1 d . . .
N6 N 0.3313(5) -0.3123(2) 0.3519(3) 0.0763(12) Uani 1 1 d . . .
C7 C 0.2695(4) -0.23582(19) 0.1755(2) 0.0491(8) Uani 1 1 d . . .
N7 N 0.2968(6) -0.2698(2) 0.1363(3) 0.0868(15) Uani 1 1 d . . .
C8 C 0.2880(5) -0.1095(2) 0.1853(2) 0.0524(9) Uani 1 1 d . . .
N8 N 0.3326(6) -0.0749(2) 0.1543(3) 0.0827(15) Uani 1 1 d . . .
O11 O 0.3516(4) 0.20491(16) 0.4063(2) 0.0750(10) Uani 1 1 d . . .
C12 C 0.4016(6) 0.2594(2) 0.4400(3) 0.0670(12) Uani 1 1 d . . .
H12 H 0.4442 0.2593 0.4943 0.08 Uiso 1 1 calc R . .
N13 N 0.3992(5) 0.31512(19) 0.4065(3) 0.0633(10) Uani 1 1 d . . .
C14 C 0.3302(11) 0.3187(4) 0.3223(5) 0.137(3) Uani 1 1 d . . .
H14A H 0.2657 0.2816 0.3013 0.205 Uiso 1 1 calc R . .
H14B H 0.3997 0.3164 0.3039 0.205 Uiso 1 1 calc R . .
H14C H 0.2793 0.3604 0.3058 0.205 Uiso 1 1 calc R . .
C15 C 0.4536(9) 0.3785(3) 0.4469(4) 0.105(2) Uani 1 1 d . . .
H15A H 0.498 0.3709 0.5023 0.157 Uiso 1 1 calc R . .
H15B H 0.3773 0.41 0.4329 0.157 Uiso 1 1 calc R . .
H15C H 0.5215 0.3965 0.4322 0.157 Uiso 1 1 calc R . .
O21 O 0.3201(3) 0.12085(18) 0.27533(17) 0.0601(8) Uani 1 1 d . . .
C22 C 0.3051(4) 0.0969(2) 0.2135(2) 0.0524(9) Uani 1 1 d . . .
H22 H 0.2873 0.0508 0.2058 0.063 Uiso 1 1 calc R . .
N23 N 0.3121(4) 0.1309(2) 0.1578(2) 0.0633(10) Uani 1 1 d . . .
C24 C 0.2994(10) 0.0975(5) 0.0881(3) 0.125(3) Uani 1 1 d . . .
H24A H 0.2763 0.0508 0.0893 0.188 Uiso 1 1 calc R . .
H24B H 0.3872 0.1008 0.0859 0.188 Uiso 1 1 calc R . .
H24C H 0.2261 0.1187 0.0428 0.188 Uiso 1 1 calc R . .
C25 C 0.3365(9) 0.2022(3) 0.1652(5) 0.108(2) Uani 1 1 d . . .
H25A H 0.3792 0.2145 0.2194 0.162 Uiso 1 1 calc R . .
H25B H 0.2483 0.2255 0.1376 0.162 Uiso 1 1 calc R . .
H25C H 0.3984 0.2143 0.1436 0.162 Uiso 1 1 calc R . .
O31 O 0.0282(3) 0.10073(16) 0.22341(15) 0.0582(8) Uani 1 1 d . . .
C32 C -0.0172(5) 0.1390(3) 0.1659(2) 0.0637(12) Uani 1 1 d . . .
H32 H -0.0061 0.1852 0.1754 0.076 Uiso 1 1 calc R . .
N33 N -0.0789(5) 0.1193(3) 0.0936(2) 0.0858(15) Uani 1 1 d . . .
C34 C -0.1015(13) 0.0517(5) 0.0725(6) 0.187(6) Uani 1 1 d . . .
H34A H -0.1933 0.0385 0.0652 0.28 Uiso 1 1 calc R . .
H34B H -0.031 0.0247 0.1131 0.28 Uiso 1 1 calc R . .
H34C H -0.0957 0.0451 0.0247 0.28 Uiso 1 1 calc R . .
C35 C -0.1338(10) 0.1692(4) 0.0301(4) 0.126(3) Uani 1 1 d . . .
H35A H -0.0871 0.2117 0.0491 0.19 Uiso 1 1 calc R . .
H35B H -0.2334 0.1747 0.0117 0.19 Uiso 1 1 calc R . .
H35C H -0.1166 0.1539 -0.012 0.19 Uiso 1 1 calc R . .
O41 O -0.0019(3) 0.05282(14) 0.35913(15) 0.0483(6) Uani 1 1 d . . .
C42 C -0.1290(4) 0.0621(2) 0.3148(3) 0.0563(10) Uani 1 1 d . . .
H42 H -0.155 0.1032 0.2886 0.068 Uiso 1 1 calc R . .
N43 N -0.2285(4) 0.0188(2) 0.3022(3) 0.0653(10) Uani 1 1 d . . .
C44 C -0.1948(8) -0.0454(3) 0.3419(5) 0.119(3) Uani 1 1 d . . .
H44A H -0.1521 -0.0382 0.3973 0.178 Uiso 1 1 calc R . .
H44B H -0.1302 -0.0694 0.3289 0.178 Uiso 1 1 calc R . .
H44C H -0.2796 -0.0714 0.3258 0.178 Uiso 1 1 calc R . .
C45 C -0.3766(6) 0.0353(4) 0.2504(5) 0.125(3) Uani 1 1 d . . .
H45A H -0.3887 0.0834 0.2479 0.188 Uiso 1 1 calc R . .
H45B H -0.4354 0.0152 0.2703 0.188 Uiso 1 1 calc R . .
H45C H -0.4027 0.018 0.199 0.188 Uiso 1 1 calc R . .
C51 C 0.5503(3) 0.01999(15) 0.49164(16) 0.0304(5) Uani 1 1 d . . .
N52 N 0.6845(3) 0.00064(14) 0.52758(16) 0.0372(6) Uani 1 1 d . . .
C53 C 0.7753(4) 0.0375(2) 0.5128(2) 0.0561(11) Uani 1 1 d . . .
H53 H 0.8704 0.0259 0.5366 0.067 Uiso 1 1 calc R . .
C54 C 0.7300(4) 0.0922(2) 0.4633(3) 0.0600(12) Uani 1 1 d . . .
H54 H 0.7933 0.118 0.4539 0.072 Uiso 1 1 calc R . .
C55 C 0.5894(4) 0.1074(2) 0.4283(2) 0.0492(9) Uani 1 1 d . . .
H55 H 0.5572 0.1441 0.3945 0.059 Uiso 1 1 calc R . .
N56 N 0.4967(3) 0.07093(14) 0.44146(16) 0.0382(6) Uani 1 1 d . . .
O6 O 0.2124(3) 0.13285(16) 0.48991(14) 0.0530(7) Uani 1 1 d . . .
O7 O 0.0290(11) 0.1910(4) 0.5087(4) 0.226(5) Uani 1 1 d . . .

loop_
_atom_site_aniso_label
_atom_site_aniso_U_11
_atom_site_aniso_U_22
_atom_site_aniso_U_33
_atom_site_aniso_U_23
_atom_site_aniso_U_13
_atom_site_aniso_U_12
W1 0.02991(5) 0.02260(5) 0.02612(5) -0.00539(4) 0.01036(4) -0.00329(4)
Ce2 0.03011(7) 0.02257(7) 0.02709(7) 0.00194(5) 0.00987(6) 0.00431(5)
N1 0.0624(19) 0.0284(13) 0.0460(15) -0.0022(11) 0.0272(14) 0.0037(12)
C1 0.0431(16) 0.0287(14) 0.0370(14) -0.0018(11) 0.0192(13) 0.0009(12)
C2 0.064(2) 0.0342(17) 0.057(2) -0.0098(15) 0.0382(19) -0.0096(15)
N2 0.113(4) 0.058(2) 0.098(3) -0.013(2) 0.083(3) -0.010(2)
C3 0.0407(15) 0.0289(14) 0.0386(15) -0.0005(12) 0.0122(13) -0.0033(12)
N3 0.0498(17) 0.0338(15) 0.0480(16) -0.0018(12) 0.0112(13) -0.0138(12)
C4 0.051(2) 0.0403(19) 0.049(2) 0.0071(16) 0.0017(16) -0.0091(16)
N4 0.073(3) 0.067(3) 0.085(3) 0.021(2) -0.021(2) -0.003(2)
C5 0.0405(18) 0.0376(18) 0.058(2) -0.0088(16) 0.0063(16) -0.0020(14)
N5 0.049(2) 0.066(3) 0.090(3) -0.014(2) -0.009(2) -0.0054(19)
C6 0.0456(19) 0.0413(19) 0.0473(19) 0.0033(15) 0.0100(15) -0.0032(15)
N6 0.070(3) 0.058(2) 0.079(3) 0.028(2) 0.016(2) 0.007(2)
C7 0.059(2) 0.0386(18) 0.058(2) -0.0109(16) 0.0334(19) -0.0008(16)
N7 0.118(4) 0.064(3) 0.105(4) -0.033(2) 0.074(3) 0.001(3)
C8 0.072(3) 0.044(2) 0.057(2) -0.0158(17) 0.043(2) -0.0165(18)
N8 0.128(4) 0.065(3) 0.094(3) -0.020(2) 0.084(3) -0.034(3)
O11 0.066(2) 0.0431(16) 0.118(3) -0.0271(18) 0.044(2) -0.0188(14)
C12 0.078(3) 0.048(2) 0.088(3) -0.015(2) 0.049(3) -0.012(2)
N13 0.077(3) 0.0460(19) 0.078(3) -0.0106(18) 0.045(2) -0.0165(18)
C14 0.173(9) 0.134(7) 0.084(5) 0.007(5) 0.043(6) -0.041(6)
C15 0.148(6) 0.050(3) 0.139(6) -0.026(3) 0.086(5) -0.043(4)
O21 0.0653(18) 0.080(2) 0.0433(14) -0.0026(14) 0.0319(14) -0.0158(16)
C22 0.053(2) 0.062(2) 0.0456(19) 0.0051(17) 0.0258(17) 0.0010(18)
N23 0.067(2) 0.081(3) 0.0460(18) 0.0121(18) 0.0292(17) -0.002(2)
C24 0.167(8) 0.171(8) 0.055(3) -0.002(4) 0.066(4) -0.011(6)
C25 0.129(6) 0.088(5) 0.125(6) 0.023(4) 0.073(5) -0.013(4)
O31 0.0580(17) 0.0628(18) 0.0358(12) 0.0007(12) 0.0060(12) 0.0164(14)
C32 0.063(3) 0.073(3) 0.045(2) -0.002(2) 0.0163(19) 0.018(2)
N33 0.087(3) 0.115(4) 0.0334(17) -0.011(2) 0.0088(19) 0.016(3)
C34 0.257(14) 0.095(6) 0.117(7) -0.010(6) 0.008(8) 0.010(8)
C35 0.160(8) 0.136(7) 0.062(4) 0.015(4) 0.033(5) 0.024(6)
O41 0.0313(11) 0.0528(15) 0.0516(14) 0.0077(12) 0.0111(10) -0.0015(10)
C42 0.0386(18) 0.055(2) 0.066(2) 0.0094(19) 0.0158(17) 0.0013(16)
N43 0.0360(16) 0.061(2) 0.085(3) -0.001(2) 0.0161(17) -0.0068(15)
C44 0.093(5) 0.069(4) 0.174(8) 0.018(5) 0.045(5) -0.021(4)
C45 0.038(3) 0.139(7) 0.151(7) 0.002(5) 0.002(3) -0.008(3)
C51 0.0311(13) 0.0280(13) 0.0280(12) 0.0068(10) 0.0100(10) 0.0023(10)
N52 0.0315(12) 0.0392(14) 0.0384(13) 0.0124(11) 0.0140(10) 0.0033(10)
C53 0.0285(15) 0.069(3) 0.065(2) 0.035(2) 0.0162(15) 0.0034(15)
C54 0.0391(18) 0.066(3) 0.071(3) 0.037(2) 0.0219(18) -0.0019(17)
C55 0.0410(17) 0.049(2) 0.057(2) 0.0272(17) 0.0218(16) 0.0031(15)
N56 0.0356(13) 0.0341(13) 0.0405(13) 0.0174(11) 0.0138(11) 0.0022(10)
O6 0.0506(15) 0.0675(18) 0.0315(11) -0.0078(11) 0.0110(10) 0.0092(13)
O7 0.308(11) 0.202(8) 0.096(4) 0.018(5) 0.032(6) -0.109(8)

loop_
_atom_type_symbol
_atom_type_description
_atom_type_scat_dispersion_real
_atom_type_scat_dispersion_imag
_atom_type_scat_source
C C 0.003 0.002 'International Tables Vol C Tables 4.2.6.8 and 6.1.1.4'
H H 0 0 'International Tables Vol C Tables 4.2.6.8 and 6.1.1.4'
Ce Ce -0.249 2.633 'International Tables Vol C Tables 4.2.6.8 and 6.1.1.4'
N N 0.006 0.003 'International Tables Vol C Tables 4.2.6.8 and 6.1.1.4'
O O 0.011 0.006 'International Tables Vol C Tables 4.2.6.8 and 6.1.1.4'
W W -0.849 6.872 'International Tables Vol C Tables 4.2.6.8 and 6.1.1.4'

loop_
_geom_angle_atom_site_label_1
_geom_angle_atom_site_label_2
_geom_angle_atom_site_label_3
_geom_angle
_geom_angle_site_symmetry_1
_geom_angle_site_symmetry_3
_geom_angle_publ_flag
C4 W1 C7 97.84(18) . . ?
C4 W1 C2 89.95(18) . . ?
C7 W1 C2 145.36(14) . . ?
C4 W1 C5 146.01(15) . . ?
C7 W1 C5 93.62(17) . . ?
C2 W1 C5 98.53(17) . . ?
C4 W1 C3 70.55(14) . . ?
C7 W1 C3 74.84(15) . . ?
C2 W1 C3 76.16(14) . . ?
C5 W1 C3 143.44(14) . . ?
C4 W1 C6 142.56(15) . . ?
C7 W1 C6 76.87(16) . . ?
C2 W1 C6 76.60(16) . . ?
C5 W1 C6 71.27(15) . . ?
C3 W1 C6 72.34(13) . . ?
C4 W1 C8 76.89(18) . . ?
C7 W1 C8 71.16(15) . . ?
C2 W1 C8 143.25(14) . . ?
C5 W1 C8 76.79(18) . . ?
C3 W1 C8 128.36(14) . . ?
C6 W1 C8 132.63(17) . . ?
C4 W1 C1 77.24(14) . . ?
C7 W1 C1 142.77(14) . . ?
C2 W1 C1 71.87(13) . . ?
C5 W1 C1 74.36(14) . . ?
C3 W1 C1 134.06(13) . . ?
C6 W1 C1 128.48(14) . . ?
C8 W1 C1 71.80(13) . . ?
O11 Ce2 O41 139.51(11) . . ?
O11 Ce2 O21 73.19(12) . . ?
O41 Ce2 O21 139.36(10) . . ?
O11 Ce2 O31 116.26(13) . . ?
O41 Ce2 O31 72.71(10) . . ?
O21 Ce2 O31 69.56(11) . . ?
O11 Ce2 O6 74.97(12) . . ?
O41 Ce2 O6 72.96(10) . . ?
O21 Ce2 O6 147.03(10) . . ?
O31 Ce2 O6 134.37(10) . . ?
O11 Ce2 N1 141.91(11) . . ?
O41 Ce2 N1 78.41(10) . . ?
O21 Ce2 N1 75.81(11) . . ?
O31 Ce2 N1 71.42(10) . . ?
O6 Ce2 N1 128.43(10) . . ?
O11 Ce2 N3 72.01(12) . 2 ?
O41 Ce2 N3 76.35(10) . 2 ?
O21 Ce2 N3 102.63(12) . 2 ?
O31 Ce2 N3 68.27(10) . 2 ?
O6 Ce2 N3 75.12(10) . 2 ?
N1 Ce2 N3 137.14(10) . 2 ?
O11 Ce2 N56 69.93(11) . . ?
O41 Ce2 N56 133.73(8) . . ?
O21 Ce2 N56 70.64(10) . . ?
O31 Ce2 N56 135.02(10) . . ?
O6 Ce2 N56 90.59(9) . . ?
N1 Ce2 N56 79.32(10) . . ?
N3 Ce2 N56 141.65(9) 2 . ?
O11 Ce2 N52 112.70(12) . 3_656 ?
O41 Ce2 N52 76.22(8) . 3_656 ?
O21 Ce2 N52 118.63(10) . 3_656 ?
O31 Ce2 N52 130.24(10) . 3_656 ?
O6 Ce2 N52 67.12(9) . 3_656 ?
N1 Ce2 N52 64.89(9) . 3_656 ?
N3 Ce2 N52 138.28(10) 2 3_656 ?
N56 Ce2 N52 57.62(7) . 3_656 ?
C1 N1 Ce2 174.8(3) . . ?
N1 C1 W1 178.4(3) . . ?
N2 C2 W1 178.5(4) . . ?
N3 C3 W1 178.7(3) . . ?
C3 N3 Ce2 170.5(3) . 2_545 ?
N4 C4 W1 179.0(4) . . ?
N5 C5 W1 178.6(4) . . ?
N6 C6 W1 178.7(4) . . ?
N7 C7 W1 176.6(4) . . ?
N8 C8 W1 179.2(4) . . ?
C12 O11 Ce2 162.1(3) . . ?
O11 C12 N13 125.6(5) . . ?
O11 C12 H12 117.2 . . ?
N13 C12 H12 117.2 . . ?
C12 N13 C14 119.6(5) . . ?
C12 N13 C15 124.6(5) . . ?
C14 N13 C15 115.7(5) . . ?
N13 C14 H14A 109.5 . . ?
N13 C14 H14B 109.5 . . ?
H14A C14 H14B 109.5 . . ?
N13 C14 H14C 109.5 . . ?
H14A C14 H14C 109.5 . . ?
H14B C14 H14C 109.5 . . ?
N13 C15 H15A 109.5 . . ?
N13 C15 H15B 109.5 . . ?
H15A C15 H15B 109.5 . . ?
N13 C15 H15C 109.5 . . ?
H15A C15 H15C 109.5 . . ?
H15B C15 H15C 109.5 . . ?
C22 O21 Ce2 135.8(3) . . ?
O21 C22 N23 125.0(5) . . ?
O21 C22 H22 117.5 . . ?
N23 C22 H22 117.5 . . ?
C22 N23 C25 120.4(5) . . ?
C22 N23 C24 121.0(5) . . ?
C25 N23 C24 118.6(5) . . ?
N23 C24 H24A 109.5 . . ?
N23 C24 H24B 109.5 . . ?
H24A C24 H24B 109.5 . . ?
N23 C24 H24C 109.5 . . ?
H24A C24 H24C 109.5 . . ?
H24B C24 H24C 109.5 . . ?
N23 C25 H25A 109.5 . . ?
N23 C25 H25B 109.5 . . ?
H25A C25 H25B 109.5 . . ?
N23 C25 H25C 109.5 . . ?
H25A C25 H25C 109.5 . . ?
H25B C25 H25C 109.5 . . ?
C32 O31 Ce2 137.8(3) . . ?
O31 C32 N33 124.8(5) . . ?
O31 C32 H32 117.6 . . ?
N33 C32 H32 117.6 . . ?
C32 N33 C34 122.6(6) . . ?
C32 N33 C35 120.2(6) . . ?
C34 N33 C35 117.2(6) . . ?
N33 C34 H34A 109.5 . . ?
N33 C34 H34B 109.5 . . ?
H34A C34 H34B 109.5 . . ?
N33 C34 H34C 109.5 . . ?
H34A C34 H34C 109.5 . . ?
H34B C34 H34C 109.5 . . ?
N33 C35 H35A 109.5 . . ?
N33 C35 H35B 109.5 . . ?
H35A C35 H35B 109.5 . . ?
N33 C35 H35C 109.5 . . ?
H35A C35 H35C 109.5 . . ?
H35B C35 H35C 109.5 . . ?
C42 O41 Ce2 131.7(3) . . ?
O41 C42 N43 124.8(4) . . ?
O41 C42 H42 117.6 . . ?
N43 C42 H42 117.6 . . ?
C42 N43 C44 120.1(4) . . ?
C42 N43 C45 120.8(5) . . ?
C44 N43 C45 119.1(5) . . ?
N43 C44 H44A 109.5 . . ?
N43 C44 H44B 109.5 . . ?
H44A C44 H44B 109.5 . . ?
N43 C44 H44C 109.5 . . ?
H44A C44 H44C 109.5 . . ?
H44B C44 H44C 109.5 . . ?
N43 C45 H45A 109.5 . . ?
N43 C45 H45B 109.5 . . ?
H45A C45 H45B 109.5 . . ?
N43 C45 H45C 109.5 . . ?
H45A C45 H45C 109.5 . . ?
H45B C45 H45C 109.5 . . ?
N52 C51 N56 126.6(3) . . ?
N52 C51 C51 116.5(3) . 3_656 ?
N56 C51 C51 116.8(3) . 3_656 ?
C51 N52 C53 116.2(3) . . ?
C51 N52 Ce2 124.30(19) . 3_656 ?
C53 N52 Ce2 119.3(2) . 3_656 ?
N52 C53 C54 121.2(3) . . ?
N52 C53 H53 119.4 . . ?
C54 C53 H53 119.4 . . ?
C55 C54 C53 118.2(3) . . ?
C55 C54 H54 120.9 . . ?
C53 C54 H54 120.9 . . ?
N56 C55 C54 121.7(3) . . ?
N56 C55 H55 119.1 . . ?
C54 C55 H55 119.1 . . ?
C51 N56 C55 116.0(3) . . ?
C51 N56 Ce2 124.5(2) . . ?
C55 N56 Ce2 119.4(2) . . ?

loop_
_geom_bond_atom_site_label_1
_geom_bond_atom_site_label_2
_geom_bond_distance
_geom_bond_site_symmetry_2
_geom_bond_publ_flag
W1 C4 2.146(4) . ?
W1 C7 2.148(4) . ?
W1 C2 2.157(4) . ?
W1 C5 2.158(4) . ?
W1 C3 2.165(3) . ?
W1 C6 2.165(4) . ?
W1 C8 2.166(4) . ?
W1 C1 2.174(3) . ?
Ce2 O11 2.419(3) . ?
Ce2 O41 2.463(3) . ?
Ce2 O21 2.465(3) . ?
Ce2 O31 2.492(3) . ?
Ce2 O6 2.524(3) . ?
Ce2 N1 2.618(3) . ?
Ce2 N3 2.637(3) 2 ?
Ce2 N56 2.772(3) . ?
Ce2 N52 2.785(3) 3_656 ?
N1 C1 1.139(4) . ?
C2 N2 1.147(5) . ?
C3 N3 1.151(4) . ?
N3 Ce2 2.637(3) 2_545 ?
C4 N4 1.134(5) . ?
C5 N5 1.142(5) . ?
C6 N6 1.144(5) . ?
C7 N7 1.145(5) . ?
C8 N8 1.148(5) . ?
O11 C12 1.246(5) . ?
C12 N13 1.274(6) . ?
C12 H12 0.93 . ?
N13 C14 1.443(8) . ?
N13 C15 1.450(6) . ?
C14 H14A 0.96 . ?
C14 H14B 0.96 . ?
C14 H14C 0.96 . ?
C15 H15A 0.96 . ?
C15 H15B 0.96 . ?
C15 H15C 0.96 . ?
O21 C22 1.223(5) . ?
C22 N23 1.300(5) . ?
C22 H22 0.93 . ?
N23 C25 1.431(8) . ?
N23 C24 1.447(7) . ?
C24 H24A 0.96 . ?
C24 H24B 0.96 . ?
C24 H24C 0.96 . ?
C25 H25A 0.96 . ?
C25 H25B 0.96 . ?
C25 H25C 0.96 . ?
O31 C32 1.243(5) . ?
C32 N33 1.298(6) . ?
C32 H32 0.93 . ?
N33 C34 1.387(9) . ?
N33 C35 1.470(8) . ?
C34 H34A 0.96 . ?
C34 H34B 0.96 . ?
C34 H34C 0.96 . ?
C35 H35A 0.96 . ?
C35 H35B 0.96 . ?
C35 H35C 0.96 . ?
O41 C42 1.239(4) . ?
C42 N43 1.299(5) . ?
C42 H42 0.93 . ?
N43 C44 1.441(7) . ?
N43 C45 1.466(7) . ?
C44 H44A 0.96 . ?
C44 H44B 0.96 . ?
C44 H44C 0.96 . ?
C45 H45A 0.96 . ?
C45 H45B 0.96 . ?
C45 H45C 0.96 . ?
C51 N52 1.329(4) . ?
C51 N56 1.331(4) . ?
C51 C51 1.484(6) 3_656 ?
N52 C53 1.344(4) . ?
N52 Ce2 2.785(3) 3_656 ?
C53 C54 1.376(5) . ?
C53 H53 0.93 . ?
C54 C55 1.365(5) . ?
C54 H54 0.93 . ?
C55 N56 1.340(4) . ?
C55 H55 0.93 . ?

loop_
_geom_torsion_atom_site_label_1
_geom_torsion_atom_site_label_2
_geom_torsion_atom_site_label_3
_geom_torsion_atom_site_label_4
_geom_torsion
_geom_torsion_site_symmetry_1
_geom_torsion_site_symmetry_2
_geom_torsion_site_symmetry_3
_geom_torsion_site_symmetry_4
_geom_torsion_publ_flag
O41 Ce2 O11 C12 15.7(14) . . . . ?
O21 Ce2 O11 C12 165.8(13) . . . . ?
O31 Ce2 O11 C12 109.5(13) . . . . ?
O6 Ce2 O11 C12 -22.9(13) . . . . ?
N1 Ce2 O11 C12 -157.4(12) . . . . ?
N3 Ce2 O11 C12 56.0(13) 2 . . . ?
N56 Ce2 O11 C12 -119.2(13) . . . . ?
N52 Ce2 O11 C12 -79.6(13) 3_656 . . . ?
Ce2 O11 C12 N13 -121.0(11) . . . . ?
O11 C12 N13 C14 2.1(9) . . . . ?
O11 C12 N13 C15 177.7(6) . . . . ?
O11 Ce2 O21 C22 -168.6(5) . . . . ?
O41 Ce2 O21 C22 -18.4(5) . . . . ?
O31 Ce2 O21 C22 -41.3(4) . . . . ?
O6 Ce2 O21 C22 175.9(4) . . . . ?
N1 Ce2 O21 C22 33.9(4) . . . . ?
N3 Ce2 O21 C22 -102.0(4) 2 . . . ?
N56 Ce2 O21 C22 117.3(5) . . . . ?
N52 Ce2 O21 C22 84.3(5) 3_656 . . . ?
Ce2 O21 C22 N23 142.3(4) . . . . ?
O21 C22 N23 C25 -1.2(8) . . . . ?
O21 C22 N23 C24 177.1(6) . . . . ?
O11 Ce2 O31 C32 -0.7(5) . . . . ?
O41 Ce2 O31 C32 136.6(5) . . . . ?
O21 Ce2 O31 C32 -58.8(4) . . . . ?
O6 Ce2 O31 C32 93.8(5) . . . . ?
N1 Ce2 O31 C32 -140.1(5) . . . . ?
N3 Ce2 O31 C32 54.8(4) 2 . . . ?
N56 Ce2 O31 C32 -87.9(4) . . . . ?
N52 Ce2 O31 C32 -169.6(4) 3_656 . . . ?
Ce2 O31 C32 N33 154.5(4) . . . . ?
O31 C32 N33 C34 0.2(11) . . . . ?
O31 C32 N33 C35 177.4(6) . . . . ?
O11 Ce2 O41 C42 79.5(4) . . . . ?
O21 Ce2 O41 C42 -53.3(4) . . . . ?
O31 Ce2 O41 C42 -30.9(4) . . . . ?
O6 Ce2 O41 C42 118.6(4) . . . . ?
N1 Ce2 O41 C42 -104.8(4) . . . . ?
N3 Ce2 O41 C42 40.2(4) 2 . . . ?
N56 Ce2 O41 C42 -167.6(4) . . . . ?
N52 Ce2 O41 C42 -171.5(4) 3_656 . . . ?
Ce2 O41 C42 N43 156.0(4) . . . . ?
O41 C42 N43 C44 0.7(9) . . . . ?
O41 C42 N43 C45 178.2(6) . . . . ?
N56 C51 N52 C53 1.7(5) . . . . ?
C51 C51 N52 C53 -179.3(4) 3_656 . . . ?
N56 C51 N52 Ce2 176.8(2) . . . 3_656 ?
C51 C51 N52 Ce2 -4.1(5) 3_656 . . 3_656 ?
C51 N52 C53 C54 0.1(6) . . . . ?
Ce2 N52 C53 C54 -175.3(4) 3_656 . . . ?
N52 C53 C54 C55 -1.0(8) . . . . ?
C53 C54 C55 N56 0.3(8) . . . . ?
N52 C51 N56 C55 -2.4(5) . . . . ?
C51 C51 N56 C55 178.6(4) 3_656 . . . ?
N52 C51 N56 Ce2 176.2(2) . . . . ?
C51 C51 N56 Ce2 -2.8(5) 3_656 . . . ?
C54 C55 N56 C51 1.3(6) . . . . ?
C54 C55 N56 Ce2 -177.4(4) . . . . ?
O11 Ce2 N56 C51 139.2(3) . . . . ?
O41 Ce2 N56 C51 -1.3(3) . . . . ?
O21 Ce2 N56 C51 -142.2(3) . . . . ?
O31 Ce2 N56 C51 -113.3(3) . . . . ?
O6 Ce2 N56 C51 65.4(3) . . . . ?
N1 Ce2 N56 C51 -63.7(3) . . . . ?
N3 Ce2 N56 C51 131.8(3) 2 . . . ?
N52 Ce2 N56 C51 3.3(2) 3_656 . . . ?
O11 Ce2 N56 C55 -42.2(3) . . . . ?
O41 Ce2 N56 C55 177.3(3) . . . . ?
O21 Ce2 N56 C55 36.3(3) . . . . ?
O31 Ce2 N56 C55 65.3(3) . . . . ?
O6 Ce2 N56 C55 -116.0(3) . . . . ?
N1 Ce2 N56 C55 114.9(3) . . . . ?
N3 Ce2 N56 C55 -49.6(4) 2 . . . ?
N52 Ce2 N56 C55 -178.1(3) 3_656 . . . ?
